data_7039562
loop_
_publ_author_name
'Krogman, Jeremy P.'
'Bezpalko, Mark W.'
'Foxman, Bruce M.'
'Thomas, Christine M.'

_publ_section_title
;
 Multi-electron redox processes at a Zr(iv) center facilitated by an
 appended redox-active cobalt-containing metalloligand.
;
_journal_issue 27
_journal_name_full 'Dalton transactions (Cambridge, England : 2003)'
_journal_page_first 11182
_journal_page_last 11190
_journal_paper_doi 10.1039/c6dt01498d
_journal_volume 45
_journal_year 2016
_chemical_formula_moiety 'C67 H104 Co1 N6 O1 P3 Zr1'
_chemical_formula_sum 'C67 H104 Co N6 O P3 Zr'
_chemical_formula_weight 1252.68
_chemical_properties_physical ', Air-sensitive,Moisture-sensitive'
_space_group_IT_number 14
_symmetry_cell_setting monoclinic
_symmetry_space_group_name_Hall '-P 2yn'
_symmetry_space_group_name_H-M 'P 1 21/n 1'
_atom_sites_solution_hydrogens difmap
_atom_sites_solution_primary direct
_audit_creation_date 2016-06-07
_audit_creation_method CRYSTALS_ver_14.61_build_00000
_audit_update_record
;
2016-06-10 deposited with the CCDC.
2016-06-15 downloaded from the CCDC.
;
_cell_angle_alpha 90
_cell_angle_beta 90.0071(14)
_cell_angle_gamma 90
_cell_formula_units_Z 4
_cell_length_a 11.2422(2)
_cell_length_b 15.6852(3)
_cell_length_c 38.6830(9)
_cell_measurement_reflns_used 9832
_cell_measurement_temperature 120
_cell_measurement_theta_max 25
_cell_measurement_theta_min 2
_cell_volume 6821.2(2)
_computing_cell_refinement 'Apex2 (Bruker AXS, 2006)'
_computing_data_collection 'Apex2 (Bruker AXS, 2006)'
_computing_data_reduction 'Apex2 (Bruker AXS, 2006)'
_computing_molecular_graphics 'CAMERON (Watkin et al., 1996)'
_computing_publication_material 'CRYSTALS (Betteridge et al., 2003)'
_computing_structure_refinement 'CRYSTALS (Betteridge et al., 2003)'
_computing_structure_solution 'SIR92 (Altomare et al., 1994)'
_diffrn_ambient_temperature 120
_diffrn_measured_fraction_theta_full 0.999
_diffrn_measured_fraction_theta_max 0.999
_diffrn_measurement_device Area
_diffrn_measurement_device_type 'Bruker Kappa Apex2'
_diffrn_measurement_method '\f & \w scans'
_diffrn_radiation_monochromator graphite
_diffrn_radiation_type 'Mo K\a'
_diffrn_radiation_wavelength 0.71073
_diffrn_reflns_av_R_equivalents 0.060
_diffrn_reflns_limit_h_max 13
_diffrn_reflns_limit_h_min -13
_diffrn_reflns_limit_k_max 19
_diffrn_reflns_limit_k_min -19
_diffrn_reflns_limit_l_max 47
_diffrn_reflns_limit_l_min -47
_diffrn_reflns_number 94527
_diffrn_reflns_theta_full 26.019
_diffrn_reflns_theta_max 26.019
_diffrn_reflns_theta_min 1.053
_diffrn_standards_number 0
_exptl_absorpt_coefficient_mu 0.510
_exptl_absorpt_correction_T_max 0.94
_exptl_absorpt_correction_T_min 0.93
_exptl_absorpt_correction_type numerical
_exptl_absorpt_process_details
; 
 Analytical Absorption (De Meulenaer & Tompa, 1965) 
;
_exptl_crystal_colour red
_exptl_crystal_density_diffrn 1.220
_exptl_crystal_density_method 'not measured'
_exptl_crystal_description prism
_exptl_crystal_F_000 2672
_exptl_crystal_recrystallization_method 'Re-crystallisation from solvent'
_exptl_crystal_size_max 0.490
_exptl_crystal_size_mid 0.140
_exptl_crystal_size_min 0.130
_refine_diff_density_max 0.29
_refine_diff_density_min -0.58
_refine_ls_extinction_method None
_refine_ls_goodness_of_fit_ref 1.0000
_refine_ls_hydrogen_treatment constr
_refine_ls_matrix_type full
_refine_ls_number_parameters 713
_refine_ls_number_reflns 13414
_refine_ls_number_restraints 0
_refine_ls_R_factor_all 0.0417
_refine_ls_R_factor_gt 0.0318
_refine_ls_shift/su_max 0.0011856
_refine_ls_shift/su_mean 0.0000285
_refine_ls_structure_factor_coef Fsqd
_refine_ls_weighting_details
;
 Method= Modified Sheldrick 
 w=1/[\s^2^(F^2^) + ( 0.03P)^2^ + 4.65P] 
 ,where P=(max(Fo^2^,0) + 2Fc^2^)/3 
;
_refine_ls_weighting_scheme calc
_refine_ls_wR_factor_all 0.0809
_refine_ls_wR_factor_gt 0.0702
_refine_ls_wR_factor_ref 0.0809
_reflns_limit_h_max 13
_reflns_limit_h_min -13
_reflns_limit_k_max 19
_reflns_limit_k_min 0
_reflns_limit_l_max 47
_reflns_limit_l_min 0
_reflns_number_gt 10734
_reflns_number_total 13414
_reflns_threshold_expression I>2.0\s(I)
_oxford_diffrn_Wilson_B_factor 0.00
_oxford_diffrn_Wilson_scale 0.00
_oxford_refine_ls_r_factor_ref 0.0417
_oxford_refine_ls_scale 0.065822(6)
_oxford_reflns_number_all 13414
_oxford_reflns_threshold_expression_ref I>-10.0\s(I)
_oxford_structure_analysis_title 'CTV_13_0m in P2(1)/n'
_cod_data_source_file c6dt01498d2.cif
_cod_data_source_block 6
_cod_depositor_comments 'Adding full bibliography for 7039558--7039562.cif.'
_cod_original_sg_symbol_H-M 'P 1 21/n 1 '
_cod_original_formula_sum 'C67 H104 Co1 N6 O1 P3 Zr1'
_cod_database_code 7039562
_solvent_exptl_crystal_recrystallization_method 'diethyl ether'

loop_
_symmetry_equiv_pos_as_xyz
x,y,z
-x,-y,-z
-x+1/2,y+1/2,-z+1/2
x+1/2,-y+1/2,z+1/2

loop_
_atom_site_label
_atom_site_type_symbol
_atom_site_fract_x
_atom_site_fract_y
_atom_site_fract_z
_atom_site_U_iso_or_equiv
_atom_site_occupancy
_atom_site_adp_type
_atom_site_refinement_flags_posn
Zr1 Zr 0.77428(2) 0.327747(16) 0.369355(7) 0.0142 1.0000 Uani .
Co1 Co 0.70504(3) 0.25233(2) 0.432207(10) 0.0155 1.0000 Uani .
P1 P 0.54545(7) 0.25392(5) 0.39887(2) 0.0179 1.0000 Uani .
P2 P 0.80019(7) 0.37103(5) 0.446253(19) 0.0178 1.0000 Uani .
P3 P 0.83434(8) 0.42583(5) 0.31551(2) 0.0221 1.0000 Uani .
O1 O 0.5008(3) 0.2045(2) 0.64623(7) 0.0527 1.0000 Uani .
N1 N 0.5881(2) 0.30402(15) 0.36181(6) 0.0164 1.0000 Uani .
N2 N 0.8379(2) 0.41642(16) 0.40728(6) 0.0181 1.0000 Uani .
N3 N 0.8656(2) 0.32109(16) 0.32018(6) 0.0189 1.0000 Uani .
N4 N 0.8110(2) 0.21835(15) 0.39329(6) 0.0163 1.0000 Uani .
N5 N 0.8033(2) 0.15840(15) 0.41776(6) 0.0174 1.0000 Uani .
N6 N 0.5863(3) 0.21861(19) 0.49913(7) 0.0305 1.0000 Uani .
C1 C 0.5292(3) 0.30330(19) 0.32877(8) 0.0195 1.0000 Uani .
C2 C 0.4499(3) 0.3682(2) 0.31893(8) 0.0228 1.0000 Uani .
C3 C 0.4170(3) 0.4404(2) 0.34233(9) 0.0316 1.0000 Uani .
C4 C 0.4012(3) 0.3674(2) 0.28583(9) 0.0317 1.0000 Uani .
C5 C 0.4269(3) 0.3055(2) 0.26174(9) 0.0329 1.0000 Uani .
C6 C 0.3728(4) 0.3086(3) 0.22605(10) 0.0520 1.0000 Uani .
C7 C 0.5045(3) 0.2420(2) 0.27166(9) 0.0317 1.0000 Uani .
C8 C 0.5567(3) 0.2395(2) 0.30445(8) 0.0234 1.0000 Uani .
C9 C 0.6398(3) 0.1665(2) 0.31140(9) 0.0298 1.0000 Uani .
C10 C 0.4976(3) 0.1442(2) 0.38631(9) 0.0282 1.0000 Uani .
C11 C 0.3863(3) 0.1364(2) 0.36370(10) 0.0416 1.0000 Uani .
C12 C 0.4913(3) 0.0825(2) 0.41691(9) 0.0361 1.0000 Uani .
C13 C 0.4057(3) 0.3069(2) 0.41265(9) 0.0286 1.0000 Uani .
C14 C 0.3345(3) 0.2558(3) 0.43907(11) 0.0538 1.0000 Uani .
C15 C 0.4338(3) 0.3942(3) 0.42773(10) 0.0369 1.0000 Uani .
C16 C 0.8808(3) 0.5025(2) 0.40359(8) 0.0204 1.0000 Uani .
C17 C 1.0029(3) 0.5226(2) 0.40600(8) 0.0238 1.0000 Uani .
C18 C 1.0979(3) 0.4564(2) 0.41076(9) 0.0275 1.0000 Uani .
C19 C 1.0395(3) 0.6064(2) 0.40272(9) 0.0332 1.0000 Uani .
C20 C 0.9626(4) 0.6737(2) 0.39714(10) 0.0407 1.0000 Uani .
C21 C 1.0066(5) 0.7646(2) 0.39408(13) 0.0573 1.0000 Uani .
C22 C 0.8432(3) 0.6525(2) 0.39420(9) 0.0350 1.0000 Uani .
C23 C 0.8018(3) 0.5695(2) 0.39652(8) 0.0263 1.0000 Uani .
C24 C 0.6707(3) 0.5550(2) 0.39001(9) 0.0330 1.0000 Uani .
C25 C 0.7290(3) 0.4601(2) 0.47103(8) 0.0259 1.0000 Uani .
C26 C 0.8123(4) 0.5305(2) 0.48371(9) 0.0386 1.0000 Uani .
C27 C 0.6490(3) 0.4310(2) 0.50133(8) 0.0273 1.0000 Uani .
C28 C 0.9398(3) 0.3520(2) 0.47122(8) 0.0232 1.0000 Uani .
C29 C 0.9132(3) 0.3306(3) 0.50930(9) 0.0347 1.0000 Uani .
C30 C 1.0081(3) 0.2769(2) 0.45556(9) 0.0282 1.0000 Uani .
C31 C 0.9489(3) 0.27106(18) 0.30088(8) 0.0189 1.0000 Uani .
C32 C 1.0592(3) 0.2508(2) 0.31654(8) 0.0236 1.0000 Uani .
C33 C 1.0877(3) 0.2804(2) 0.35242(8) 0.0303 1.0000 Uani .
C34 C 1.1426(3) 0.2035(2) 0.29859(9) 0.0272 1.0000 Uani .
C35 C 1.1217(3) 0.1734(2) 0.26558(9) 0.0312 1.0000 Uani .
C36 C 1.2113(3) 0.1162(2) 0.24775(10) 0.0403 1.0000 Uani .
C37 C 1.0143(3) 0.1932(2) 0.25042(9) 0.0249 1.0000 Uani .
C38 C 0.9267(3) 0.2411(2) 0.26748(8) 0.0239 1.0000 Uani .
C39 C 0.8120(3) 0.2541(2) 0.24832(9) 0.0334 1.0000 Uani .
C40 C 0.7408(3) 0.4513(2) 0.27741(9) 0.0348 1.0000 Uani .
C41 C 0.8022(4) 0.4683(3) 0.24294(10) 0.0532 1.0000 Uani .
C42 C 0.6581(4) 0.5247(3) 0.28667(12) 0.0512 1.0000 Uani .
C43 C 0.9752(3) 0.4875(2) 0.31268(10) 0.0338 1.0000 Uani .
C44 C 1.0656(4) 0.4631(3) 0.28477(11) 0.0471 1.0000 Uani .
C45 C 0.9511(4) 0.5834(2) 0.31164(11) 0.0480 1.0000 Uani .
C46 C 0.8593(3) 0.0852(2) 0.41857(8) 0.0197 1.0000 Uani .
C47 C 0.9401(3) 0.05778(19) 0.39065(8) 0.0201 1.0000 Uani .
C48 C 0.9119(3) 0.0669(2) 0.35571(9) 0.0295 1.0000 Uani .
C49 C 0.9884(4) 0.0398(2) 0.33020(10) 0.0369 1.0000 Uani .
C50 C 1.0960(4) 0.0030(2) 0.33900(12) 0.0426 1.0000 Uani .
C51 C 1.1267(3) -0.0061(2) 0.37325(11) 0.0376 1.0000 Uani .
C52 C 1.0493(3) 0.0206(2) 0.39886(9) 0.0290 1.0000 Uani .
C53 C 0.8434(3) 0.0304(2) 0.44935(8) 0.0241 1.0000 Uani .
C54 C 0.8560(3) -0.0579(2) 0.44626(10) 0.0307 1.0000 Uani .
C55 C 0.8495(3) -0.1097(2) 0.47546(11) 0.0378 1.0000 Uani .
C56 C 0.8287(3) -0.0762(3) 0.50704(10) 0.0403 1.0000 Uani .
C57 C 0.8133(3) 0.0111(3) 0.51037(9) 0.0383 1.0000 Uani .
C58 C 0.8203(3) 0.0646(2) 0.48201(9) 0.0301 1.0000 Uani .
C59 C 0.6332(3) 0.2341(2) 0.47272(8) 0.0226 1.0000 Uani .
C60 C 0.5343(3) 0.1963(2) 0.53229(9) 0.0339 1.0000 Uani .
C61 C 0.4846(4) 0.1061(2) 0.52879(10) 0.0397 1.0000 Uani .
C62 C 0.4361(4) 0.2599(3) 0.54019(11) 0.0540 1.0000 Uani .
C63 C 0.6316(4) 0.2004(3) 0.55930(10) 0.0593 1.0000 Uani .
C64 C 0.6399(6) 0.3168(4) 0.64868(15) 0.0853 1.0000 Uani .
C65 C 0.6146(4) 0.2258(3) 0.65837(12) 0.0605 1.0000 Uani .
C66 C 0.4671(5) 0.1205(3) 0.65507(13) 0.0668 1.0000 Uani .
C67 C 0.3443(5) 0.1029(4) 0.64173(16) 0.0919 1.0000 Uani .
H31 H 0.3541 0.4238 0.3576 0.0471 1.0000 Uiso R
H32 H 0.3919 0.4880 0.3278 0.0468 1.0000 Uiso R
H33 H 0.4846 0.4561 0.3553 0.0467 1.0000 Uiso R
H41 H 0.3504 0.4113 0.2795 0.0381 1.0000 Uiso R
H61 H 0.4011 0.3574 0.2145 0.0785 1.0000 Uiso R
H62 H 0.3951 0.2578 0.2136 0.0783 1.0000 Uiso R
H63 H 0.2897 0.3124 0.2282 0.0787 1.0000 Uiso R
H71 H 0.5233 0.1989 0.2558 0.0374 1.0000 Uiso R
H91 H 0.6872 0.1781 0.3312 0.0446 1.0000 Uiso R
H92 H 0.6938 0.1567 0.2922 0.0449 1.0000 Uiso R
H93 H 0.5951 0.1159 0.3153 0.0449 1.0000 Uiso R
H101 H 0.5650 0.1261 0.3724 0.0336 1.0000 Uiso R
H111 H 0.3774 0.0802 0.3541 0.0624 1.0000 Uiso R
H112 H 0.3189 0.1500 0.3775 0.0625 1.0000 Uiso R
H113 H 0.3904 0.1766 0.3447 0.0627 1.0000 Uiso R
H121 H 0.4800 0.0255 0.4078 0.0530 1.0000 Uiso R
H122 H 0.4250 0.0972 0.4313 0.0544 1.0000 Uiso R
H123 H 0.5641 0.0861 0.4302 0.0534 1.0000 Uiso R
H131 H 0.3568 0.3145 0.3924 0.0343 1.0000 Uiso R
H141 H 0.3839 0.2385 0.4585 0.0803 1.0000 Uiso R
H142 H 0.2705 0.2897 0.4481 0.0806 1.0000 Uiso R
H143 H 0.3013 0.2046 0.4287 0.0803 1.0000 Uiso R
H151 H 0.3634 0.4283 0.4298 0.0547 1.0000 Uiso R
H152 H 0.4666 0.3892 0.4502 0.0549 1.0000 Uiso R
H153 H 0.4880 0.4250 0.4130 0.0542 1.0000 Uiso R
H181 H 1.0608 0.4011 0.4064 0.0401 1.0000 Uiso R
H182 H 1.1297 0.4581 0.4342 0.0406 1.0000 Uiso R
H183 H 1.1616 0.4658 0.3946 0.0413 1.0000 Uiso R
H191 H 1.1208 0.6188 0.4051 0.0391 1.0000 Uiso R
H211 H 1.0731 0.7673 0.3784 0.0867 1.0000 Uiso R
H212 H 1.0312 0.7867 0.4154 0.0863 1.0000 Uiso R
H213 H 0.9451 0.8013 0.3847 0.0861 1.0000 Uiso R
H221 H 0.7875 0.6959 0.3903 0.0413 1.0000 Uiso R
H241 H 0.6463 0.5813 0.3690 0.0499 1.0000 Uiso R
H242 H 0.6523 0.4953 0.3878 0.0492 1.0000 Uiso R
H243 H 0.6219 0.5778 0.4075 0.0496 1.0000 Uiso R
H251 H 0.6791 0.4855 0.4538 0.0308 1.0000 Uiso R
H261 H 0.7639 0.5774 0.4940 0.0577 1.0000 Uiso R
H262 H 0.8668 0.5067 0.5012 0.0575 1.0000 Uiso R
H263 H 0.8575 0.5537 0.4645 0.0576 1.0000 Uiso R
H271 H 0.5959 0.3878 0.4945 0.0410 1.0000 Uiso R
H272 H 0.6927 0.4086 0.5203 0.0402 1.0000 Uiso R
H273 H 0.6031 0.4793 0.5091 0.0396 1.0000 Uiso R
H281 H 0.9867 0.4043 0.4694 0.0275 1.0000 Uiso R
H291 H 0.8818 0.3792 0.5217 0.0518 1.0000 Uiso R
H292 H 0.8581 0.2842 0.5104 0.0515 1.0000 Uiso R
H293 H 0.9852 0.3130 0.5204 0.0514 1.0000 Uiso R
H301 H 1.0880 0.2760 0.4658 0.0420 1.0000 Uiso R
H302 H 0.9679 0.2226 0.4620 0.0421 1.0000 Uiso R
H303 H 1.0156 0.2802 0.4308 0.0415 1.0000 Uiso R
H331 H 1.0721 0.3398 0.3541 0.0458 1.0000 Uiso R
H332 H 1.0388 0.2534 0.3690 0.0461 1.0000 Uiso R
H333 H 1.1693 0.2693 0.3577 0.0465 1.0000 Uiso R
H341 H 1.2140 0.1911 0.3090 0.0329 1.0000 Uiso R
H361 H 1.1960 0.0587 0.2542 0.0608 1.0000 Uiso R
H362 H 1.2023 0.1230 0.2231 0.0604 1.0000 Uiso R
H363 H 1.2905 0.1308 0.2541 0.0599 1.0000 Uiso R
H371 H 0.9987 0.1745 0.2279 0.0297 1.0000 Uiso R
H391 H 0.8250 0.2892 0.2287 0.0504 1.0000 Uiso R
H392 H 0.7832 0.1992 0.2410 0.0494 1.0000 Uiso R
H393 H 0.7524 0.2801 0.2629 0.0490 1.0000 Uiso R
H401 H 0.6891 0.4023 0.2739 0.0404 1.0000 Uiso R
H411 H 0.7450 0.4716 0.2247 0.0800 1.0000 Uiso R
H412 H 0.8419 0.5211 0.2450 0.0797 1.0000 Uiso R
H413 H 0.8581 0.4255 0.2375 0.0801 1.0000 Uiso R
H421 H 0.6055 0.5374 0.2676 0.0764 1.0000 Uiso R
H422 H 0.6130 0.5119 0.3073 0.0766 1.0000 Uiso R
H423 H 0.7044 0.5752 0.2909 0.0766 1.0000 Uiso R
H431 H 1.0136 0.4779 0.3345 0.0399 1.0000 Uiso R
H441 H 1.0403 0.4826 0.2623 0.0693 1.0000 Uiso R
H442 H 1.1397 0.4901 0.2894 0.0695 1.0000 Uiso R
H443 H 1.0793 0.4022 0.2839 0.0697 1.0000 Uiso R
H451 H 0.9253 0.6008 0.2889 0.0718 1.0000 Uiso R
H452 H 1.0220 0.6153 0.3170 0.0720 1.0000 Uiso R
H453 H 0.8881 0.5980 0.3269 0.0717 1.0000 Uiso R
H481 H 0.8390 0.0919 0.3490 0.0343 1.0000 Uiso R
H491 H 0.9679 0.0465 0.3068 0.0445 1.0000 Uiso R
H501 H 1.1489 -0.0143 0.3217 0.0508 1.0000 Uiso R
H511 H 1.1982 -0.0314 0.3799 0.0452 1.0000 Uiso R
H521 H 1.0706 0.0147 0.4215 0.0344 1.0000 Uiso R
H541 H 0.8714 -0.0815 0.4244 0.0372 1.0000 Uiso R
H551 H 0.8595 -0.1672 0.4732 0.0445 1.0000 Uiso R
H561 H 0.8231 -0.1128 0.5267 0.0480 1.0000 Uiso R
H571 H 0.7983 0.0348 0.5322 0.0458 1.0000 Uiso R
H581 H 0.8102 0.1214 0.4850 0.0356 1.0000 Uiso R
H611 H 0.4301 0.1024 0.5096 0.0597 1.0000 Uiso R
H612 H 0.5488 0.0661 0.5253 0.0600 1.0000 Uiso R
H613 H 0.4447 0.0904 0.5500 0.0600 1.0000 Uiso R
H621 H 0.3741 0.2575 0.5234 0.0807 1.0000 Uiso R
H622 H 0.4659 0.3173 0.5406 0.0801 1.0000 Uiso R
H623 H 0.4015 0.2469 0.5624 0.0811 1.0000 Uiso R
H631 H 0.6010 0.1840 0.5820 0.0893 1.0000 Uiso R
H632 H 0.6943 0.1618 0.5531 0.0891 1.0000 Uiso R
H633 H 0.6627 0.2574 0.5607 0.0887 1.0000 Uiso R
H641 H 0.6323 0.3226 0.6240 0.1267 1.0000 Uiso R
H642 H 0.7187 0.3321 0.6563 0.1271 1.0000 Uiso R
H643 H 0.5818 0.3519 0.6603 0.1270 1.0000 Uiso R
H651 H 0.6750 0.1874 0.6492 0.0723 1.0000 Uiso R
H652 H 0.6128 0.2198 0.6835 0.0721 1.0000 Uiso R
H661 H 0.4669 0.1156 0.6805 0.0803 1.0000 Uiso R
H662 H 0.5238 0.0806 0.6455 0.0800 1.0000 Uiso R
H671 H 0.2891 0.1389 0.6545 0.1380 1.0000 Uiso R
H672 H 0.3401 0.1154 0.6178 0.1378 1.0000 Uiso R
H673 H 0.3247 0.0440 0.6460 0.1378 1.0000 Uiso R

loop_
_atom_site_aniso_label
_atom_site_aniso_U_11
_atom_site_aniso_U_22
_atom_site_aniso_U_33
_atom_site_aniso_U_23
_atom_site_aniso_U_13
_atom_site_aniso_U_12
Zr1 0.01097(12) 0.01669(12) 0.01486(12) 0.00014(11) 0.00169(12) 0.00054(12)
Co1 0.01150(18) 0.02064(19) 0.01445(18) -0.00007(15) 0.00166(17) 0.00026(16)
P1 0.0117(4) 0.0232(4) 0.0189(4) 0.0016(3) 0.0000(3) -0.0010(3)
P2 0.0119(4) 0.0240(4) 0.0175(4) -0.0040(3) -0.0005(3) -0.0014(3)
P3 0.0248(4) 0.0198(4) 0.0217(4) 0.0047(3) 0.0071(3) 0.0014(3)
O1 0.0532(19) 0.065(2) 0.0401(16) -0.0019(15) -0.0008(14) 0.0024(16)
N1 0.0126(12) 0.0186(13) 0.0180(14) -0.0007(10) 0.0000(10) 0.0000(10)
N2 0.0148(12) 0.0212(14) 0.0182(12) -0.0035(10) 0.0022(10) -0.0036(11)
N3 0.0151(13) 0.0233(14) 0.0183(13) 0.0029(11) 0.0034(10) 0.0004(11)
N4 0.0138(12) 0.0178(12) 0.0173(12) 0.0026(10) 0.0020(10) 0.0033(10)
N5 0.0153(13) 0.0182(13) 0.0188(12) 0.0008(10) 0.0020(10) -0.0015(10)
N6 0.0321(17) 0.0344(17) 0.0250(16) -0.0010(13) 0.0107(13) -0.0047(14)
C1 0.0150(15) 0.0218(16) 0.0217(16) 0.0000(13) -0.0006(13) -0.0024(12)
C2 0.0156(16) 0.0274(17) 0.0255(17) 0.0040(14) -0.0018(13) 0.0020(13)
C3 0.0285(19) 0.0278(19) 0.038(2) 0.0018(15) -0.0039(16) 0.0094(15)
C4 0.0260(18) 0.033(2) 0.036(2) 0.0118(16) -0.0073(16) 0.0012(16)
C5 0.0268(19) 0.044(2) 0.0278(19) 0.0051(16) -0.0080(15) -0.0057(16)
C6 0.052(3) 0.071(3) 0.033(2) 0.004(2) -0.017(2) -0.005(2)
C7 0.0303(19) 0.040(2) 0.0253(18) -0.0085(16) -0.0031(15) -0.0037(17)
C8 0.0191(16) 0.0261(18) 0.0250(17) -0.0031(14) 0.0012(13) -0.0039(14)
C9 0.0323(19) 0.0283(18) 0.0289(18) -0.0080(15) 0.0014(15) 0.0057(15)
C10 0.0275(18) 0.0268(18) 0.0305(18) -0.0002(14) -0.0055(15) -0.0113(15)
C11 0.039(2) 0.041(2) 0.046(2) 0.0108(18) -0.0194(18) -0.0219(17)
C12 0.036(2) 0.035(2) 0.038(2) 0.0087(17) -0.0069(17) -0.0110(17)
C13 0.0108(15) 0.043(2) 0.0324(19) 0.0037(16) 0.0013(14) 0.0036(14)
C14 0.0210(19) 0.086(3) 0.055(3) 0.018(2) 0.0170(18) 0.008(2)
C15 0.0213(17) 0.054(2) 0.035(2) -0.0173(18) -0.0028(16) 0.0176(17)
C16 0.0242(16) 0.0206(16) 0.0163(15) -0.0038(13) 0.0046(13) -0.0043(13)
C17 0.0228(17) 0.0290(18) 0.0196(16) -0.0077(13) 0.0045(13) -0.0052(14)
C18 0.0188(16) 0.039(2) 0.0248(18) -0.0063(15) 0.0045(14) -0.0058(15)
C19 0.0328(19) 0.035(2) 0.032(2) -0.0128(16) 0.0117(16) -0.0172(17)
C20 0.058(3) 0.0254(19) 0.039(2) -0.0087(17) 0.0181(19) -0.0093(19)
C21 0.071(3) 0.028(2) 0.072(3) -0.007(2) 0.025(3) -0.014(2)
C22 0.045(2) 0.0220(18) 0.038(2) -0.0056(15) 0.0107(18) 0.0030(16)
C23 0.0260(18) 0.0245(17) 0.0284(17) -0.0051(13) 0.0083(14) 0.0006(14)
C24 0.0302(19) 0.032(2) 0.037(2) -0.0009(16) 0.0037(16) 0.0088(16)
C25 0.0251(16) 0.0267(16) 0.0259(16) -0.0061(13) 0.0055(15) -0.0023(15)
C26 0.047(2) 0.038(2) 0.0306(19) -0.0175(16) 0.0068(17) -0.0137(18)
C27 0.0203(17) 0.035(2) 0.0268(17) -0.0132(15) 0.0039(14) -0.0018(15)
C28 0.0140(15) 0.0352(19) 0.0206(16) -0.0035(14) -0.0023(13) -0.0045(13)
C29 0.0297(19) 0.051(2) 0.0237(18) 0.0042(17) -0.0041(15) -0.0033(18)
C30 0.0156(16) 0.040(2) 0.0286(18) 0.0017(15) -0.0044(14) 0.0035(15)
C31 0.0187(16) 0.0154(15) 0.0225(16) 0.0010(12) 0.0066(13) 0.0001(12)
C32 0.0176(16) 0.0274(17) 0.0256(17) -0.0057(14) 0.0052(13) -0.0017(13)
C33 0.0197(17) 0.047(2) 0.0243(18) -0.0048(16) -0.0016(14) 0.0072(16)
C34 0.0201(17) 0.0320(19) 0.0295(18) -0.0039(15) 0.0006(14) 0.0032(14)
C35 0.0253(18) 0.0308(19) 0.037(2) -0.0097(16) 0.0146(15) 0.0006(16)
C36 0.031(2) 0.043(2) 0.047(2) -0.0133(17) 0.0129(19) 0.0048(19)
C37 0.0267(18) 0.0247(17) 0.0233(17) -0.0071(13) 0.0094(14) -0.0035(14)
C38 0.0231(17) 0.0249(18) 0.0237(17) -0.0014(14) 0.0063(14) -0.0058(14)
C39 0.0282(19) 0.044(2) 0.0281(17) -0.0054(16) 0.0008(15) 0.0030(16)
C40 0.043(2) 0.0320(19) 0.0295(18) 0.0100(14) 0.0017(16) 0.0076(17)
C41 0.068(3) 0.060(3) 0.031(2) 0.0215(19) -0.001(2) 0.002(2)
C42 0.054(3) 0.037(2) 0.062(3) 0.014(2) -0.002(2) 0.014(2)
C43 0.038(2) 0.0266(18) 0.037(2) 0.0052(16) 0.0102(17) -0.0109(16)
C44 0.041(2) 0.041(2) 0.059(3) 0.003(2) 0.026(2) -0.0141(19)
C45 0.069(3) 0.030(2) 0.045(2) 0.0002(18) 0.024(2) -0.015(2)
C46 0.0169(15) 0.0216(17) 0.0208(16) 0.0011(13) 0.0016(12) 0.0018(13)
C47 0.0181(15) 0.0175(15) 0.0247(17) 0.0001(13) 0.0033(13) 0.0038(13)
C48 0.0280(18) 0.0297(19) 0.0306(19) -0.0006(15) 0.0046(15) 0.0057(15)
C49 0.047(2) 0.034(2) 0.030(2) -0.0073(16) 0.0084(17) 0.0014(18)
C50 0.037(2) 0.031(2) 0.060(3) -0.0141(19) 0.027(2) 0.0008(18)
C51 0.0194(17) 0.035(2) 0.058(3) -0.0005(19) 0.0110(18) 0.0094(15)
C52 0.0230(17) 0.0314(19) 0.0325(19) 0.0024(15) 0.0041(15) 0.0067(15)
C53 0.0144(15) 0.0286(18) 0.0293(18) 0.0047(14) -0.0012(13) 0.0023(13)
C54 0.0254(17) 0.0298(19) 0.037(2) 0.0085(15) 0.0034(15) 0.0042(15)
C55 0.032(2) 0.0263(19) 0.055(3) 0.0202(18) 0.0013(18) -0.0001(16)
C56 0.0283(19) 0.050(2) 0.042(2) 0.0273(19) 0.0047(17) 0.0047(18)
C57 0.030(2) 0.057(3) 0.0284(19) 0.0155(17) 0.0031(15) 0.0099(18)
C58 0.0276(18) 0.0325(19) 0.0303(18) 0.0059(15) 0.0003(15) 0.0096(15)
C59 0.0177(16) 0.0233(17) 0.0268(18) -0.0041(14) -0.0011(14) -0.0023(13)
C60 0.038(2) 0.039(2) 0.0240(18) 0.0021(15) 0.0161(16) 0.0004(17)
C61 0.041(2) 0.041(2) 0.038(2) 0.0110(18) 0.0126(18) 0.0016(18)
C62 0.066(3) 0.047(3) 0.049(3) -0.001(2) 0.035(2) 0.006(2)
C63 0.072(3) 0.083(3) 0.023(2) -0.008(2) 0.006(2) -0.007(3)
C64 0.096(5) 0.087(4) 0.073(4) -0.027(3) -0.005(3) -0.023(4)
C65 0.056(3) 0.080(4) 0.045(3) -0.016(2) -0.006(2) 0.015(3)
C66 0.081(4) 0.067(3) 0.053(3) 0.011(3) 0.008(3) -0.004(3)
C67 0.079(4) 0.104(5) 0.093(4) 0.016(4) 0.005(3) -0.038(4)

loop_
_atom_type_symbol
_atom_type_scat_dispersion_real
_atom_type_scat_dispersion_imag
_atom_type_scat_Cromer_Mann_a1
_atom_type_scat_Cromer_Mann_b1
_atom_type_scat_Cromer_Mann_a2
_atom_type_scat_Cromer_Mann_b2
_atom_type_scat_Cromer_Mann_a3
_atom_type_scat_Cromer_Mann_b3
_atom_type_scat_Cromer_Mann_a4
_atom_type_scat_Cromer_Mann_b4
_atom_type_scat_Cromer_Mann_c
_atom_type_scat_source
C 0.0033 0.0016 2.3100 20.8439 1.0200 10.2075 1.5886 0.5687 0.8650 51.6512 0.2156 'International Tables Vol C 4.2.6.8 and 6.1.1.4'
H 0.0000 0.0000 0.4930 10.5109 0.3229 26.1257 0.1402 3.1424 0.0408 57.7998 0.0030 'International Tables Vol C 4.2.6.8 and 6.1.1.4'
N 0.0061 0.0033 12.2126 0.0057 3.1322 9.8933 2.0125 28.9975 1.1663 0.5826 -11.5290 'International Tables Vol C 4.2.6.8 and 6.1.1.4'
P 0.1023 0.0942 6.4345 1.9067 4.1791 27.1570 1.7800 0.5260 1.4908 68.1645 1.1149 'International Tables Vol C 4.2.6.8 and 6.1.1.4'
Co 0.3494 0.9721 12.2841 4.2791 7.3409 0.2784 4.0034 13.5359 2.3488 71.1692 1.0118 'International Tables Vol C 4.2.6.8 and 6.1.1.4'
Zr -2.9673 0.5597 17.8765 1.2762 10.9480 11.9160 5.4173 0.1176 3.6572 87.6627 2.0693 'International Tables Vol C 4.2.6.8 and 6.1.1.4'
O 0.0106 0.0060 3.0485 13.2771 2.2868 5.7011 1.5463 0.3239 0.8670 32.9089 0.2508 'International Tables Vol C 4.2.6.8 and 6.1.1.4'

loop_
_geom_angle_atom_site_label_1
_geom_angle_atom_site_label_2
_geom_angle_atom_site_label_3
_geom_angle
_geom_angle_publ_flag
Co1 Zr1 P1 44.103(17) yes
Co1 Zr1 P2 44.010(17) yes
P1 Zr1 P2 78.49(2) yes
Co1 Zr1 P3 169.77(2) yes
P1 Zr1 P3 136.39(3) yes
P2 Zr1 P3 127.16(3) yes
Co1 Zr1 N1 76.97(6) yes
P1 Zr1 N1 32.92(6) yes
P2 Zr1 N1 105.25(7) yes
P3 Zr1 N1 103.89(7) yes
Co1 Zr1 N2 76.93(7) yes
P1 Zr1 N2 105.78(7) yes
P2 Zr1 N2 32.93(7) yes
P3 Zr1 N2 94.33(7) yes
N1 Zr1 N2 122.07(9) yes
Co1 Zr1 N3 150.52(7) yes
P1 Zr1 N3 135.44(7) yes
P2 Zr1 N3 144.95(7) yes
P3 Zr1 N3 39.09(7) yes
N1 Zr1 N3 109.57(9) yes
Co1 Zr1 N4 45.08(7) yes
P1 Zr1 N4 70.92(7) yes
P2 Zr1 N4 73.75(7) yes
P3 Zr1 N4 143.54(7) yes
N1 Zr1 N4 96.64(9) yes
N2 Zr1 N3 118.32(9) yes
N2 Zr1 N4 99.88(10) yes
N3 Zr1 N4 105.58(9) yes
Zr1 Co1 P1 73.48(2) yes
Zr1 Co1 P2 74.03(2) yes
P1 Co1 P2 121.72(3) yes
Zr1 Co1 N4 45.10(7) yes
P1 Co1 N4 92.73(7) yes
P2 Co1 N4 96.98(7) yes
Zr1 Co1 N5 84.95(7) yes
P1 Co1 N5 107.78(8) yes
P2 Co1 N5 115.94(7) yes
N4 Co1 N5 39.87(9) yes
Zr1 Co1 C59 161.92(10) yes
P1 Co1 C59 98.44(11) yes
P2 Co1 C59 97.91(10) yes
N4 Co1 C59 152.94(12) yes
N5 Co1 C59 113.07(13) yes
Zr1 P1 Co1 62.41(2) yes
Co1 P1 N1 105.51(9) yes
Zr1 P1 C10 119.77(12) yes
Co1 P1 C10 112.05(11) yes
N1 P1 C10 106.69(14) yes
Zr1 P1 C13 130.77(11) yes
Co1 P1 C13 121.66(12) yes
N1 P1 C13 105.88(14) yes
C10 P1 C13 104.10(16) yes
Zr1 P2 Co1 61.96(2) yes
Co1 P2 N2 104.60(9) yes
Zr1 P2 C25 128.40(11) yes
Co1 P2 C25 123.09(11) yes
N2 P2 C25 104.18(13) yes
Zr1 P2 C28 123.12(10) yes
Co1 P2 C28 113.49(11) yes
N2 P2 C28 108.18(13) yes
C25 P2 C28 102.33(15) yes
Zr1 P3 N3 53.87(9) yes
Zr1 P3 C40 126.84(12) yes
N3 P3 C40 114.36(15) yes
Zr1 P3 C43 124.06(13) yes
N3 P3 C43 109.58(15) yes
C40 P3 C43 108.91(17) yes
C65 O1 C66 112.7(4) yes
P1 N1 Zr1 103.91(12) yes
P1 N1 C1 127.8(2) yes
Zr1 N1 C1 124.83(18) yes
P2 N2 Zr1 104.41(12) yes
P2 N2 C16 123.9(2) yes
Zr1 N2 C16 130.7(2) yes
P3 N3 Zr1 87.03(11) yes
P3 N3 C31 127.8(2) yes
Zr1 N3 C31 142.7(2) yes
Co1 N4 Zr1 89.82(9) yes
Co1 N4 N5 67.33(14) yes
Zr1 N4 N5 157.08(19) yes
N4 N5 Co1 72.80(14) yes
N4 N5 C46 127.0(2) yes
Co1 N5 C46 160.1(2) yes
C59 N6 C60 176.6(4) yes
N1 C1 C2 121.8(3) yes
N1 C1 C8 119.8(3) yes
C2 C1 C8 118.3(3) yes
C1 C2 C3 122.8(3) yes
C1 C2 C4 119.5(3) yes
C3 C2 C4 117.8(3) yes
C2 C3 H31 110.5 no
C2 C3 H32 107.6 no
H31 C3 H32 110.6 no
C2 C3 H33 108.7 no
H31 C3 H33 109.6 no
H32 C3 H33 109.8 no
C2 C4 C5 123.1(3) yes
C2 C4 H41 118.5 no
C5 C4 H41 118.4 no
C4 C5 C6 120.8(4) yes
C4 C5 C7 117.0(3) yes
C6 C5 C7 122.2(4) yes
C5 C6 H61 108.8 no
C5 C6 H62 108.9 no
H61 C6 H62 110.5 no
C5 C6 H63 108.8 no
H61 C6 H63 109.0 no
H62 C6 H63 110.9 no
C5 C7 C8 122.6(3) yes
C5 C7 H71 118.8 no
C8 C7 H71 118.6 no
C1 C8 C7 119.6(3) yes
C1 C8 C9 124.0(3) yes
C7 C8 C9 116.4(3) yes
C8 C9 H91 110.3 no
C8 C9 H92 111.9 no
H91 C9 H92 107.1 no
C8 C9 H93 109.7 no
H91 C9 H93 109.1 no
H92 C9 H93 108.7 no
P1 C10 C11 117.2(3) yes
P1 C10 C12 113.2(2) yes
C11 C10 C12 110.7(3) yes
P1 C10 H101 100.9 no
C11 C10 H101 107.3 no
C12 C10 H101 106.3 no
C10 C11 H111 112.3 no
C10 C11 H112 108.2 no
H111 C11 H112 109.8 no
C10 C11 H113 110.0 no
H111 C11 H113 107.9 no
H112 C11 H113 108.6 no
C10 C12 H121 107.9 no
C10 C12 H122 109.4 no
H121 C12 H122 109.3 no
C10 C12 H123 109.7 no
H121 C12 H123 110.9 no
H122 C12 H123 109.6 no
P1 C13 C14 113.6(3) yes
P1 C13 C15 109.7(2) yes
C14 C13 C15 109.0(3) yes
P1 C13 H131 107.7 no
C14 C13 H131 108.0 no
C15 C13 H131 108.6 no
C13 C14 H141 111.4 no
C13 C14 H142 110.2 no
H141 C14 H142 107.6 no
C13 C14 H143 111.0 no
H141 C14 H143 108.0 no
H142 C14 H143 108.6 no
C13 C15 H151 111.2 no
C13 C15 H152 111.0 no
H151 C15 H152 107.0 no
C13 C15 H153 110.8 no
H151 C15 H153 107.0 no
H152 C15 H153 109.7 no
N2 C16 C17 121.8(3) yes
N2 C16 C23 120.6(3) yes
C17 C16 C23 117.5(3) yes
C16 C17 C18 123.1(3) yes
C16 C17 C19 119.7(3) yes
C18 C17 C19 117.2(3) yes
C17 C18 H181 106.8 no
C17 C18 H182 110.8 no
H181 C18 H182 109.9 no
C17 C18 H183 110.1 no
H181 C18 H183 110.1 no
H182 C18 H183 109.2 no
C17 C19 C20 123.7(3) yes
C17 C19 H191 118.5 no
C20 C19 H191 117.8 no
C19 C20 C21 121.9(4) yes
C19 C20 C22 115.8(3) yes
C21 C20 C22 122.3(4) yes
C20 C21 H211 110.2 no
C20 C21 H212 112.1 no
H211 C21 H212 107.9 no
C20 C21 H213 110.9 no
H211 C21 H213 106.8 no
H212 C21 H213 108.8 no
C20 C22 C23 123.0(3) yes
C20 C22 H221 119.1 no
C23 C22 H221 117.9 no
C16 C23 C22 120.2(3) yes
C16 C23 C24 122.4(3) yes
C22 C23 C24 117.3(3) yes
C23 C24 H241 111.0 no
C23 C24 H242 111.8 no
H241 C24 H242 106.5 no
C23 C24 H243 113.0 no
H241 C24 H243 106.4 no
H242 C24 H243 107.8 no
P2 C25 C26 116.2(3) yes
P2 C25 C27 114.6(2) yes
C26 C25 C27 109.0(3) yes
P2 C25 H251 101.7 no
C26 C25 H251 106.4 no
C27 C25 H251 108.1 no
C25 C26 H261 109.1 no
C25 C26 H262 109.1 no
H261 C26 H262 110.2 no
C25 C26 H263 110.2 no
H261 C26 H263 108.3 no
H262 C26 H263 110.1 no
C25 C27 H271 111.5 no
C25 C27 H272 113.2 no
H271 C27 H272 106.3 no
C25 C27 H273 108.3 no
H271 C27 H273 108.3 no
H272 C27 H273 109.2 no
P2 C28 C29 111.5(2) yes
P2 C28 C30 109.9(2) yes
C29 C28 C30 108.0(3) yes
P2 C28 H281 106.4 no
C29 C28 H281 110.8 no
C30 C28 H281 110.3 no
C28 C29 H291 111.9 no
C28 C29 H292 109.5 no
H291 C29 H292 110.0 no
C28 C29 H293 109.1 no
H291 C29 H293 108.3 no
H292 C29 H293 107.9 no
C28 C30 H301 108.0 no
C28 C30 H302 109.3 no
H301 C30 H302 107.7 no
C28 C30 H303 113.3 no
H301 C30 H303 108.7 no
H302 C30 H303 109.6 no
N3 C31 C32 118.2(3) yes
N3 C31 C38 123.3(3) yes
C32 C31 C38 118.5(3) yes
C31 C32 C33 121.0(3) yes
C31 C32 C34 120.0(3) yes
C33 C32 C34 119.1(3) yes
C32 C33 H331 109.1 no
C32 C33 H332 111.5 no
H331 C33 H332 106.5 no
C32 C33 H333 110.3 no
H331 C33 H333 110.0 no
H332 C33 H333 109.4 no
C32 C34 C35 122.1(3) yes
C32 C34 H341 119.1 no
C35 C34 H341 118.8 no
C34 C35 C36 120.7(3) yes
C34 C35 C37 117.8(3) yes
C36 C35 C37 121.4(3) yes
C35 C36 H361 108.8 no
C35 C36 H362 108.4 no
H361 C36 H362 110.2 no
C35 C36 H363 111.2 no
H361 C36 H363 109.2 no
H362 C36 H363 109.1 no
C35 C37 C38 122.4(3) yes
C35 C37 H371 119.3 no
C38 C37 H371 118.3 no
C37 C38 C31 119.3(3) yes
C37 C38 C39 116.3(3) yes
C31 C38 C39 124.4(3) yes
C38 C39 H391 109.9 no
C38 C39 H392 108.3 no
H391 C39 H392 109.6 no
C38 C39 H393 111.5 no
H391 C39 H393 109.1 no
H392 C39 H393 108.5 no
P3 C40 C41 118.4(3) yes
P3 C40 C42 108.8(3) yes
C41 C40 C42 110.5(3) yes
P3 C40 H401 106.3 no
C41 C40 H401 106.5 no
C42 C40 H401 105.4 no
C40 C41 H411 110.5 no
C40 C41 H412 107.1 no
H411 C41 H412 109.4 no
C40 C41 H413 111.9 no
H411 C41 H413 108.8 no
H412 C41 H413 109.1 no
C40 C42 H421 110.5 no
C40 C42 H422 111.0 no
H421 C42 H422 110.5 no
C40 C42 H423 109.4 no
H421 C42 H423 106.9 no
H422 C42 H423 108.4 no
P3 C43 C44 118.5(3) yes
P3 C43 C45 111.3(3) yes
C44 C43 C45 110.2(3) yes
P3 C43 H431 104.5 no
C44 C43 H431 106.4 no
C45 C43 H431 104.9 no
C43 C44 H441 111.1 no
C43 C44 H442 109.7 no
H441 C44 H442 106.6 no
C43 C44 H443 112.2 no
H441 C44 H443 109.2 no
H442 C44 H443 107.9 no
C43 C45 H451 110.8 no
C43 C45 H452 111.0 no
H451 C45 H452 107.3 no
C43 C45 H453 110.6 no
H451 C45 H453 106.0 no
H452 C45 H453 111.0 no
N5 C46 C47 122.3(3) yes
N5 C46 C53 118.0(3) yes
C47 C46 C53 119.7(3) yes
C46 C47 C48 122.6(3) yes
C46 C47 C52 119.8(3) yes
C48 C47 C52 117.6(3) yes
C47 C48 C49 121.3(3) yes
C47 C48 H481 120.4 no
C49 C48 H481 118.3 no
C48 C49 C50 120.0(4) yes
C48 C49 H491 120.1 no
C50 C49 H491 119.9 no
C49 C50 C51 119.9(3) yes
C49 C50 H501 120.1 no
C51 C50 H501 119.9 no
C50 C51 C52 120.0(3) yes
C50 C51 H511 121.7 no
C52 C51 H511 118.3 no
C47 C52 C51 121.1(3) yes
C47 C52 H521 119.4 no
C51 C52 H521 119.4 no
C46 C53 C54 119.6(3) yes
C46 C53 C58 121.9(3) yes
C54 C53 C58 118.4(3) yes
C53 C54 C55 120.2(4) yes
C53 C54 H541 119.1 no
C55 C54 H541 120.6 no
C54 C55 C56 121.0(4) yes
C54 C55 H551 119.5 no
C56 C55 H551 119.5 no
C55 C56 C57 119.4(3) yes
C55 C56 H561 119.8 no
C57 C56 H561 120.8 no
C56 C57 C58 121.2(4) yes
C56 C57 H571 119.9 no
C58 C57 H571 118.9 no
C53 C58 C57 119.7(3) yes
C53 C58 H581 121.1 no
C57 C58 H581 119.1 no
N6 C59 Co1 177.3(3) yes
N6 C60 C61 107.0(3) yes
N6 C60 C62 108.1(3) yes
C61 C60 C62 111.1(3) yes
N6 C60 C63 107.9(3) yes
C61 C60 C63 111.4(4) yes
C62 C60 C63 111.0(4) yes
C60 C61 H611 110.9 no
C60 C61 H612 109.9 no
H611 C61 H612 109.1 no
C60 C61 H613 109.3 no
H611 C61 H613 110.1 no
H612 C61 H613 107.5 no
C60 C62 H621 111.6 no
C60 C62 H622 111.5 no
H621 C62 H622 107.7 no
C60 C62 H623 109.4 no
H621 C62 H623 107.7 no
H622 C62 H623 108.9 no
C60 C63 H631 110.8 no
C60 C63 H632 109.4 no
H631 C63 H632 108.4 no
C60 C63 H633 110.0 no
H631 C63 H633 108.9 no
H632 C63 H633 109.5 no
C65 C64 H641 108.6 no
C65 C64 H642 109.4 no
H641 C64 H642 111.1 no
C65 C64 H643 107.2 no
H641 C64 H643 110.6 no
H642 C64 H643 109.8 no
C64 C65 O1 108.4(4) yes
C64 C65 H651 111.4 no
O1 C65 H651 111.6 no
C64 C65 H652 110.0 no
O1 C65 H652 107.0 no
H651 C65 H652 108.4 no
O1 C66 C67 109.6(5) yes
O1 C66 H661 108.3 no
C67 C66 H661 109.0 no
O1 C66 H662 109.5 no
C67 C66 H662 110.8 no
H661 C66 H662 109.5 no
C66 C67 H671 107.8 no
C66 C67 H672 110.2 no
H671 C67 H672 110.1 no
C66 C67 H673 109.2 no
H671 C67 H673 108.8 no
H672 C67 H673 110.7 no

loop_
_geom_bond_atom_site_label_1
_geom_bond_atom_site_label_2
_geom_bond_distance
_geom_bond_publ_flag
Zr1 Co1 2.8137(5) yes
Zr1 P1 3.0436(8) yes
Zr1 P2 3.0650(8) yes
Zr1 P3 2.6760(8) yes
Zr1 N1 2.145(2) yes
Zr1 N2 2.145(2) yes
Zr1 N3 2.164(2) yes
Zr1 N4 1.993(2) yes
Co1 P1 2.2094(9) yes
Co1 P2 2.2150(9) yes
Co1 N4 1.992(2) yes
Co1 N5 1.924(2) yes
Co1 C59 1.786(3) yes
P1 N1 1.704(2) yes
P1 C10 1.868(3) yes
P1 C13 1.855(3) yes
P2 N2 1.720(3) yes
P2 C25 1.873(3) yes
P2 C28 1.867(3) yes
P3 N3 1.690(3) yes
P3 C40 1.854(4) yes
P3 C43 1.859(4) yes
O1 C65 1.403(5) yes
O1 C66 1.412(6) yes
N1 C1 1.440(4) yes
N2 C16 1.441(4) yes
N3 C31 1.432(4) yes
N4 N5 1.337(3) yes
N5 C46 1.310(4) yes
N6 C59 1.176(4) yes
N6 C60 1.453(4) yes
C1 C2 1.405(4) yes
C1 C8 1.408(4) yes
C2 C3 1.496(5) yes
C2 C4 1.393(5) yes
C3 H31 0.958 no
C3 H32 0.976 no
C3 H33 0.945 no
C4 C5 1.376(5) yes
C4 H41 0.927 no
C5 C6 1.509(5) yes
C5 C7 1.379(5) yes
C6 H61 0.942 no
C6 H62 0.964 no
C6 H63 0.940 no
C7 C8 1.398(5) yes
C7 H71 0.937 no
C8 C9 1.502(5) yes
C9 H91 0.951 no
C9 H92 0.971 no
C9 H93 0.951 no
C10 C11 1.531(5) yes
C10 C12 1.530(5) yes
C10 H101 0.972 no
C11 H111 0.963 no
C11 H112 0.952 no
C11 H113 0.970 no
C12 H121 0.970 no
C12 H122 0.959 no
C12 H123 0.969 no
C13 C14 1.526(5) yes
C13 C15 1.521(5) yes
C13 H131 0.965 no
C14 H141 0.972 no
C14 H142 0.960 no
C14 H143 0.972 no
C15 H151 0.958 no
C15 H152 0.949 no
C15 H153 0.964 no
C16 C17 1.411(4) yes
C16 C23 1.403(5) yes
C17 C18 1.501(5) yes
C17 C19 1.384(5) yes
C18 H181 0.976 no
C18 H182 0.974 no
C18 H183 0.962 no
C19 C20 1.381(6) yes
C19 H191 0.938 no
C20 C21 1.513(5) yes
C20 C22 1.388(6) yes
C21 H211 0.964 no
C21 H212 0.936 no
C21 H213 0.970 no
C22 C23 1.386(5) yes
C22 H221 0.937 no
C23 C24 1.512(5) yes
C24 H241 0.951 no
C24 H242 0.963 no
C24 H243 0.943 no
C25 C26 1.529(5) yes
C25 C27 1.547(4) yes
C25 H251 0.959 no
C26 H261 0.997 no
C26 H262 0.987 no
C26 H263 0.972 no
C27 H271 0.942 no
C27 H272 0.949 no
C27 H273 0.964 no
C28 C29 1.540(4) yes
C28 C30 1.531(5) yes
C28 H281 0.977 no
C29 H291 0.967 no
C29 H292 0.957 no
C29 H293 0.958 no
C30 H301 0.982 no
C30 H302 0.995 no
C30 H303 0.963 no
C31 C32 1.415(4) yes
C31 C38 1.397(4) yes
C32 C33 1.499(4) yes
C32 C34 1.384(4) yes
C33 H331 0.949 no
C33 H332 0.946 no
C33 H333 0.955 no
C34 C35 1.381(5) yes
C34 H341 0.919 no
C35 C36 1.515(4) yes
C35 C37 1.378(5) yes
C36 H361 0.952 no
C36 H362 0.964 no
C36 H363 0.952 no
C37 C38 1.404(4) yes
C37 H371 0.934 no
C38 C39 1.501(5) yes
C39 H391 0.950 no
C39 H392 0.962 no
C39 H393 0.965 no
C40 C41 1.525(5) yes
C40 C42 1.523(5) yes
C40 H401 0.974 no
C41 H411 0.957 no
C41 H412 0.944 no
C41 H413 0.944 no
C42 H421 0.967 no
C42 H422 0.965 no
C42 H423 0.962 no
C43 C44 1.532(5) yes
C43 C45 1.530(5) yes
C43 H431 0.961 no
C44 H441 0.963 no
C44 H442 0.952 no
C44 H443 0.967 no
C45 H451 0.966 no
C45 H452 0.962 no
C45 H453 0.951 no
C46 C47 1.475(4) yes
C46 C53 1.479(4) yes
C47 C48 1.396(5) yes
C47 C52 1.396(4) yes
C48 C49 1.377(5) yes
C48 H481 0.945 no
C49 C50 1.382(6) yes
C49 H491 0.939 no
C50 C51 1.377(6) yes
C50 H501 0.935 no
C51 C52 1.383(5) yes
C51 H511 0.933 no
C52 H521 0.914 no
C53 C54 1.397(5) yes
C53 C58 1.397(5) yes
C54 C55 1.393(5) yes
C54 H541 0.941 no
C55 C56 1.350(6) yes
C55 H551 0.913 no
C56 C57 1.386(6) yes
C56 H561 0.955 no
C57 C58 1.383(5) yes
C57 H571 0.937 no
C58 H581 0.906 no
C60 C61 1.527(5) yes
C60 C62 1.520(5) yes
C60 C63 1.514(6) yes
C61 H611 0.965 no
C61 H612 0.965 no
C61 H613 0.966 no
C62 H621 0.953 no
C62 H622 0.961 no
C62 H623 0.963 no
C63 H631 0.977 no
C63 H632 0.959 no
C63 H633 0.962 no
C64 C65 1.504(7) yes
C64 H641 0.964 no
C64 H642 0.964 no
C64 H643 0.965 no
C65 H651 0.974 no
C65 H652 0.978 no
C66 C67 1.499(8) yes
C66 H661 0.987 no
C66 H662 0.968 no
C67 H671 0.974 no
C67 H672 0.948 no
C67 H673 0.964 no

loop_
_oxford_twin_element_scale_factors
0.5006(5)
0.4994(5)
